data_4036658
loop_
_publ_author_name
'Servalli, Marco'
'Trapp, Nils'
'W\"orle, Michael'
'Kl\"arner, Frank-Gerrit'

_publ_section_title
;
 Anthraphane: An Anthracene-Based, Propeller-Shaped D(3h)-Symmetric
 Hydrocarbon Cyclophane and Its Layered Single Crystal Structures.
;
_journal_issue 6
_journal_name_full 'The Journal of organic chemistry'
_journal_page_first 2572
_journal_page_last 2580
_journal_paper_doi 10.1021/acs.joc.6b00209
_journal_volume 81
_journal_year 2016
_chemical_formula_moiety 'C57 H27 F9 O9 S3, C2 H2 Cl4'
_chemical_formula_sum 'C59 H29 Cl4 F9 O9 S3'
_chemical_formula_weight 1290.80
_space_group_crystal_system triclinic
_space_group_IT_number 2
_space_group_name_Hall '-P 1'
_space_group_name_H-M_alt 'P -1'
_atom_sites_solution_hydrogens geom
_atom_sites_solution_primary direct
_audit_creation_date 2014-08-29
_audit_creation_method
;
Olex2 1.2
(compiled 2014.08.28 svn.r2986 for OlexSys, GUI svn.r4866)
;
_cell_angle_alpha 108.404(4)
_cell_angle_beta 110.867(3)
_cell_angle_gamma 98.818(4)
_cell_formula_units_Z 2
_cell_length_a 13.642(2)
_cell_length_b 14.778(3)
_cell_length_c 15.643(3)
_cell_measurement_reflns_used 9878
_cell_measurement_temperature 100.0(2)
_cell_measurement_theta_max 27.34
_cell_measurement_theta_min 2.36
_cell_volume 2667.5(9)
_computing_cell_refinement 'Bruker SAINT'
_computing_data_collection 'Bruker APEX2'
_computing_data_reduction 'Bruker SAINT'
_computing_molecular_graphics 'Olex2 (Dolomanov et al., 2009)'
_computing_publication_material 'Olex2 (Dolomanov et al., 2009)'
_computing_structure_refinement 'XL (Sheldrick, 2008)'
_computing_structure_solution 'XS (Sheldrick, 2008)'
_diffrn_ambient_temperature 100.0(2)
_diffrn_detector 'Bruker APEX2 area detector'
_diffrn_detector_area_resol_mean 8.33
_diffrn_detector_type 'CCD area detector'
_diffrn_measured_fraction_theta_full 0.982
_diffrn_measured_fraction_theta_max 0.982
_diffrn_measurement_device 'kappa-stage diffractometer'
_diffrn_measurement_device_type ETH_LOC_ApexIID8_Mo
_diffrn_measurement_method '\w and \f scans'
_diffrn_radiation_monochromator 'focusing graphite'
_diffrn_radiation_probe x-ray
_diffrn_radiation_type MoK\a
_diffrn_radiation_wavelength 0.71073
_diffrn_reflns_av_R_equivalents 0.0314
_diffrn_reflns_av_unetI/netI 0.0336
_diffrn_reflns_Laue_measured_fraction_full 0.982
_diffrn_reflns_Laue_measured_fraction_max 0.982
_diffrn_reflns_limit_h_max 17
_diffrn_reflns_limit_h_min -17
_diffrn_reflns_limit_k_max 19
_diffrn_reflns_limit_k_min -19
_diffrn_reflns_limit_l_max 20
_diffrn_reflns_limit_l_min -20
_diffrn_reflns_number 42329
_diffrn_reflns_point_group_measured_fraction_full 0.982
_diffrn_reflns_point_group_measured_fraction_max 0.982
_diffrn_reflns_theta_full 25.242
_diffrn_reflns_theta_max 27.584
_diffrn_reflns_theta_min 1.522
_diffrn_source 'sealed tube'
_diffrn_standards_number 0
_exptl_absorpt_coefficient_mu 0.432
_exptl_absorpt_correction_T_max 0.7456
_exptl_absorpt_correction_T_min 0.6974
_exptl_absorpt_correction_type multi-scan
_exptl_absorpt_process_details
;
SADABS-2012/1 (Bruker,2012) was used for absorption correction.
wR2(int) was 0.0545 before and 0.0434 after correction.
The Ratio of minimum to maximum transmission is 0.9354.
The \l/2 correction factor is 0.0015.
;
_exptl_crystal_colour 'dull yellow'
_exptl_crystal_colour_lustre dull
_exptl_crystal_colour_primary yellow
_exptl_crystal_density_diffrn 1.607
_exptl_crystal_description 'rect. Prism'
_exptl_crystal_F_000 1304
_exptl_crystal_size_max 0.23
_exptl_crystal_size_mid 0.16
_exptl_crystal_size_min 0.06
_refine_diff_density_max 0.687
_refine_diff_density_min -0.600
_refine_diff_density_rms 0.065
_refine_ls_extinction_method none
_refine_ls_goodness_of_fit_ref 1.019
_refine_ls_hydrogen_treatment constr
_refine_ls_matrix_type full
_refine_ls_number_parameters 929
_refine_ls_number_reflns 12131
_refine_ls_number_restraints 1335
_refine_ls_restrained_S_all 1.056
_refine_ls_R_factor_all 0.0864
_refine_ls_R_factor_gt 0.0568
_refine_ls_shift/su_max 0.001
_refine_ls_shift/su_mean 0.000
_refine_ls_structure_factor_coef Fsqd
_refine_ls_weighting_details 'w=1/[\s^2^(Fo^2^)+(0.0737P)^2^+2.4935P] where P=(Fo^2^+2Fc^2^)/3'
_refine_ls_weighting_scheme calc
_refine_ls_wR_factor_gt 0.1390
_refine_ls_wR_factor_ref 0.1589
_reflns_Friedel_coverage 0.000
_reflns_number_gt 8639
_reflns_number_total 12131
_reflns_threshold_expression 'I > 2\s(I)'
_cod_data_source_file 9_tetrachloroethane.cif
_cod_data_source_block mo_sc212014_0m
_cod_original_cell_volume 2667.5(8)
_cod_database_code 4036658
_shelxl_version_number 2014-3
_shelx_space_group_comment
;
The symmetry employed for this shelxl refinement is uniquely defined
by the following loop, which should always be used as a source of
symmetry information in preference to the above space-group names.
They are only intended as comments.
;
_olex2_refinement_description
;
1. Fixed Uiso
 At 1.2 times of:
  All C(H) groups
2. Restrained distances
 F19-C1A
 1.45 with sigma of 0.01
 C1G-C1E \\sim C9-C4
 with sigma of 0.02
 F7-C1B \\sim F6-C1B \\sim F16-C1B \\sim F9-C1C \\sim F15-C1C \\sim F10-C1C
\\sim F5-C1D \\sim F12-C1D ~
 F8-C1D \\sim F14-C20 \\sim F13-C20 \\sim F11-C20
 with sigma of 0.02
 F18-C1A \\sim F1-C1A \\sim F17-C1A \\sim F2-C1A \\sim F19-C1A \\sim F3-C1A
 with sigma of 0.02
 Cl62-C4 \\sim Cl61-C4 \\sim Cl62-C1G \\sim Cl8-C1G \\sim Cl8-C9 \\sim Cl00-C9
\\sim Cl3-C1E \\sim Cl1-C1E
 with sigma of 0.02
 S1-O1 \\sim S2-O1 \\sim S4-O5 \\sim S5-O5
 with sigma of 0.02
 S5-O8 \\sim S4-O9 \\sim S1-O11 \\sim S2-O10
 with sigma of 0.02
 S2-O7 \\sim S1-O7 \\sim S4-O6 \\sim S5-O6
 with sigma of 0.02
3. Rigid bond restraints
 All non-hydrogen atoms
 with sigma for 1-2 distances of 0.01 and sigma for 1-3 distances of 0.01
4. Uiso/Uaniso restraints and constraints
Uanis(F3) \\sim Ueq, Uanis(F19) \\sim Ueq, Uanis(F2) \\sim Ueq, Uanis(F17)
\\sim Ueq, Uanis(F18) \\sim Ueq, Uanis(F1) \\sim Ueq: with sigma of 0.015 and
sigma for terminal atoms of 0.03
Uanis(Cl3) \\sim Ueq: with sigma of 0.01 and sigma for terminal atoms of 0.02
5. Rigid body (RIGU) restrains
 All non-hydrogen atoms
 with sigma for 1-2 distances of 0.004 and sigma for 1-3 distances of 0.004
6. Others
 Sof(F3)=Sof(S5)=Sof(C1C)=Sof(F9)=Sof(F10)=Sof(F15)=Sof(O8)=Sof(S2)=Sof(C1D)=
 Sof(F5)=Sof(F12)=Sof(F8)=Sof(O10)=Sof(Cl1)=Sof(C1E)=Sof(H1E)=Sof(Cl3)=Sof(C1G)=
 Sof(H1G)=Sof(F17)=Sof(F18)=1-FVAR(1)
 Sof(S1)=Sof(S4)=Sof(C4)=Sof(H4)=Sof(Cl00)=Sof(F1)=Sof(C9)=Sof(H9)=Sof(C20)=
 Sof(O11)=Sof(Cl61)=Sof(O9)=Sof(C1B)=Sof(F16)=Sof(F6)=Sof(F7)=Sof(F13)=Sof(F14)=
 Sof(F11)=Sof(F2)=Sof(F19)=FVAR(1)
7.a Ternary CH refined with riding coordinates:
 C4(H4), C9(H9), C1E(H1E), C1G(H1G)
7.b Aromatic/amide H refined with riding coordinates:
 C3(H3), C11(H11), C17(H17), C21(H21), C23(H23), C24(H24), C25(H25), C26(H26),
 C28(H28), C30(H30), C31(H31), C32(H32), C37(H37), C40(H40), C41(H41), C42(H42),
  C45(H45), C47(H47), C48(H48), C49(H49), C50(H50), C51(H51), C52(H52),
 C54(H54), C56(H56), C57(H57), C58(H58)
;
_olex2_exptl_crystal_mounting_method 'cold nitrogen stream'
_olex2_submission_original_sample_id sc212014
_olex2_submission_special_instructions 'No special instructions were received'

loop_
_space_group_symop_operation_xyz
'x, y, z'
'-x, -y, -z'

loop_
_atom_site_label
_atom_site_type_symbol
_atom_site_fract_x
_atom_site_fract_y
_atom_site_fract_z
_atom_site_U_iso_or_equiv
_atom_site_adp_type
_atom_site_occupancy
_atom_site_site_symmetry_order
_atom_site_calc_flag
_atom_site_refinement_flags_posn
_atom_site_refinement_flags_adp
_atom_site_refinement_flags_occupancy
_atom_site_disorder_assembly
_atom_site_disorder_group
S1 S 0.05463(8) 0.31366(11) 0.59801(10) 0.0325(3) Uani 0.652(2) 1 d . U P A 1
S3 S 0.35577(6) -0.02661(5) 0.08196(5) 0.03772(17) Uani 1 1 d . U . . .
S4 S 0.33044(9) -0.29291(9) 0.64439(7) 0.0317(3) Uani 0.652(2) 1 d . U P A 1
C4 C 0.2307(3) 0.5481(3) 0.9159(3) 0.0331(9) Uani 0.652(2) 1 d . U P A 1
H4 H 0.2171 0.5225 0.8441 0.040 Uiso 0.652(2) 1 calc R . P A 1
Cl00 Cl 0.4452(2) 0.5849(2) 0.9551(2) 0.0801(8) Uani 0.652(2) 1 d . U P A 1
F1 F 0.4535(7) 0.0209(7) 0.2700(4) 0.0596(16) Uani 0.652(2) 1 d . U P A 2
F3 F 0.5537(9) 0.0062(13) 0.1893(17) 0.069(3) Uani 0.348(2) 1 d . U P A 1
O4 O 0.37319(19) -0.07191(16) -0.00289(15) 0.0496(5) Uani 1 1 d . U . . .
Cl8 Cl 0.36145(9) 0.56704(9) 1.09760(7) 0.0738(3) Uani 1 1 d . U . . .
O1 O -0.05941(15) 0.26739(15) 0.59092(16) 0.0430(5) Uani 1 1 d . U . . .
O2 O 0.40123(14) 0.08923(14) 0.12596(13) 0.0342(4) Uani 1 1 d . U . . .
O3 O 0.2525(2) -0.05681(19) 0.0810(2) 0.0647(7) Uani 1 1 d . U . . .
O5 O 0.45658(17) -0.27746(17) 0.69991(15) 0.0526(6) Uani 1 1 d . U . . .
O6 O 0.27897(16) -0.38146(16) 0.55972(14) 0.0436(5) Uani 1 1 d . U . . .
O7 O 0.13658(19) 0.3515(2) 0.69703(17) 0.0615(7) Uani 1 1 d . U . . .
C9 C 0.3336(4) 0.5275(4) 0.9735(3) 0.0412(10) Uani 0.652(2) 1 d . U P A 1
H9 H 0.3210 0.4536 0.9460 0.049 Uiso 0.652(2) 1 calc R . P A 1
C1 C -0.0902(2) 0.2789(2) 0.6710(2) 0.0402(6) Uani 1 1 d . U . . .
C2 C -0.0620(2) 0.21812(19) 0.72415(19) 0.0339(6) Uani 1 1 d . U . . .
C3 C -0.0013(2) 0.15261(19) 0.70731(18) 0.0309(5) Uani 1 1 d . U . . .
H3 H 0.0238 0.1475 0.6571 0.037 Uiso 1 1 calc R . . . .
C5 C 0.0236(2) 0.09429(19) 0.76195(18) 0.0325(5) Uani 1 1 d . U . . .
C6 C 0.0876(2) 0.0286(2) 0.74746(19) 0.0360(6) Uani 1 1 d . U . . .
C7 C 0.1300(2) 0.0207(2) 0.6746(2) 0.0353(6) Uani 1 1 d . U . . .
C8 C 0.1663(2) 0.0161(2) 0.6146(2) 0.0358(6) Uani 1 1 d . U . . .
C10 C 0.2099(2) 0.01217(19) 0.5421(2) 0.0332(5) Uani 1 1 d . U . . .
C11 C 0.1837(2) 0.06825(19) 0.48548(19) 0.0315(5) Uani 1 1 d . U . . .
H11 H 0.1369 0.1083 0.4942 0.038 Uiso 1 1 calc R . . . .
C12 C 0.22571(19) 0.06596(18) 0.41587(18) 0.0297(5) Uani 1 1 d . U . . .
C13 C 0.19733(19) 0.12377(18) 0.35720(19) 0.0295(5) Uani 1 1 d . U . . .
C14 C 0.1713(2) 0.17270(18) 0.31024(19) 0.0308(5) Uani 1 1 d . U . . .
C15 C 0.1358(2) 0.23107(18) 0.2543(2) 0.0363(6) Uani 1 1 d . U . . .
C16 C 0.1725(2) 0.23368(18) 0.1790(2) 0.0345(6) Uani 1 1 d . U . . .
C17 C 0.2440(2) 0.18244(18) 0.15932(19) 0.0312(5) Uani 1 1 d . U . . .
H17 H 0.2695 0.1435 0.1956 0.037 Uiso 1 1 calc R . . . .
C18 C 0.2794(2) 0.18711(19) 0.08682(19) 0.0346(6) Uani 1 1 d . U . . .
C19 C 0.3548(2) 0.1400(2) 0.06486(19) 0.0357(6) Uani 1 1 d . U . . .
C1A C 0.4560(3) -0.0397(3) 0.1866(3) 0.0663(10) Uani 1 1 d D U . . .
C20 C 0.0302(4) 0.4162(3) 0.5608(4) 0.0411(9) Uani 0.652(2) 1 d . U P A 1
C21 C 0.2778(2) -0.04704(19) 0.5292(2) 0.0345(6) Uani 1 1 d . U . . .
H21 H 0.2959 -0.0853 0.5681 0.041 Uiso 1 1 calc R . . . .
C22 C 0.3193(2) -0.05018(18) 0.4592(2) 0.0338(6) Uani 1 1 d . U . . .
C23 C 0.2928(2) 0.00617(18) 0.4024(2) 0.0323(5) Uani 1 1 d . U . . .
H23 H 0.3208 0.0037 0.3544 0.039 Uiso 1 1 calc R . . . .
C24 C 0.3889(3) 0.1438(2) -0.0056(2) 0.0464(7) Uani 1 1 d . U . . .
H24 H 0.4410 0.1112 -0.0163 0.056 Uiso 1 1 calc R . . . .
C25 C 0.3453(3) 0.1974(3) -0.0627(2) 0.0575(9) Uani 1 1 d . U . . .
H25 H 0.3663 0.1991 -0.1140 0.069 Uiso 1 1 calc R . . . .
C26 C 0.2744(3) 0.2458(2) -0.0454(2) 0.0548(8) Uani 1 1 d . U . . .
H26 H 0.2465 0.2817 -0.0846 0.066 Uiso 1 1 calc R . . . .
C27 C 0.2400(2) 0.2448(2) 0.0305(2) 0.0448(7) Uani 1 1 d . U . . .
C28 C 0.1692(3) 0.2955(2) 0.0511(2) 0.0487(7) Uani 1 1 d . U . . .
H28 H 0.1433 0.3342 0.0145 0.058 Uiso 1 1 calc R . . . .
C29 C 0.1339(2) 0.2922(2) 0.1239(2) 0.0456(7) Uani 1 1 d . U . . .
C30 C 0.0621(3) 0.3453(2) 0.1454(3) 0.0610(9) Uani 1 1 d . U . . .
H30 H 0.0364 0.3845 0.1094 0.073 Uiso 1 1 calc R . . . .
C31 C 0.0293(3) 0.3412(3) 0.2164(3) 0.0645(10) Uani 1 1 d . U . . .
H31 H -0.0193 0.3774 0.2294 0.077 Uiso 1 1 calc R . . . .
C32 C 0.0661(2) 0.2839(2) 0.2719(3) 0.0509(8) Uani 1 1 d . U . . .
H32 H 0.0422 0.2822 0.3216 0.061 Uiso 1 1 calc R . . . .
C33 C 0.3882(2) -0.11194(19) 0.4437(2) 0.0365(6) Uani 1 1 d . U . . .
C34 C 0.4449(2) -0.16287(19) 0.4285(2) 0.0359(6) Uani 1 1 d . U . . .
C35 C 0.5122(2) -0.22453(18) 0.4085(2) 0.0324(5) Uani 1 1 d . U . . .
C36 C 0.54553(19) -0.28218(17) 0.46637(18) 0.0280(5) Uani 1 1 d . U . . .
C37 C 0.51409(19) -0.28137(18) 0.54196(19) 0.0311(5) Uani 1 1 d . U . . .
H37 H 0.4705 -0.2403 0.5575 0.037 Uiso 1 1 calc R . . . .
C38 C 0.5456(2) -0.33979(19) 0.59491(19) 0.0325(5) Uani 1 1 d . U . . .
C39 C 0.6131(2) -0.40072(18) 0.57333(19) 0.0320(5) Uani 1 1 d . U . . .
C40 C 0.6444(2) -0.4602(2) 0.6285(2) 0.0390(6) Uani 1 1 d . U . . .
H40 H 0.6897 -0.5000 0.6147 0.047 Uiso 1 1 calc R . . . .
C41 C 0.6111(2) -0.4612(2) 0.7000(2) 0.0465(7) Uani 1 1 d . U . . .
H41 H 0.6323 -0.5022 0.7350 0.056 Uiso 1 1 calc R . . . .
C42 C 0.5449(2) -0.4013(2) 0.7230(2) 0.0484(7) Uani 1 1 d . U . . .
H42 H 0.5220 -0.4010 0.7738 0.058 Uiso 1 1 calc R . . . .
C43 C 0.5150(2) -0.3449(2) 0.6713(2) 0.0411(6) Uani 1 1 d . U . . .
C45 C 0.6453(2) -0.39949(18) 0.4993(2) 0.0317(5) Uani 1 1 d . U . . .
H45 H 0.6914 -0.4385 0.4855 0.038 Uiso 1 1 calc R . . . .
C46 C 0.61230(19) -0.34289(17) 0.44418(18) 0.0286(5) Uani 1 1 d . U . . .
C47 C 0.6433(2) -0.34443(19) 0.3666(2) 0.0346(6) Uani 1 1 d . U . . .
H47 H 0.6874 -0.3851 0.3513 0.042 Uiso 1 1 calc R . . . .
C48 C 0.6110(2) -0.2889(2) 0.3140(2) 0.0402(6) Uani 1 1 d . U . . .
H48 H 0.6330 -0.2905 0.2625 0.048 Uiso 1 1 calc R . . . .
C49 C 0.5451(2) -0.2288(2) 0.3346(2) 0.0387(6) Uani 1 1 d . U . . .
H49 H 0.5229 -0.1904 0.2966 0.046 Uiso 1 1 calc R . . . .
C50 C 0.1106(3) -0.0261(2) 0.8052(2) 0.0476(7) Uani 1 1 d . U . . .
H50 H 0.1539 -0.0697 0.7961 0.057 Uiso 1 1 calc R . . . .
C51 C 0.0696(3) -0.0172(2) 0.8786(2) 0.0533(8) Uani 1 1 d . U . . .
H51 H 0.0857 -0.0554 0.9177 0.064 Uiso 1 1 calc R . . . .
C52 C 0.0088(3) 0.0438(2) 0.8934(2) 0.0512(8) Uani 1 1 d . U . . .
H52 H -0.0177 0.0478 0.9426 0.061 Uiso 1 1 calc R . . . .
C53 C -0.0168(2) 0.1025(2) 0.83717(18) 0.0409(7) Uani 1 1 d . U . . .
C54 C -0.0774(2) 0.1680(2) 0.8529(2) 0.0449(7) Uani 1 1 d . U . . .
H54 H -0.1039 0.1726 0.9022 0.054 Uiso 1 1 calc R . . . .
C55 C -0.1008(2) 0.2267(2) 0.7995(2) 0.0426(7) Uani 1 1 d . U . . .
C56 C -0.1624(3) 0.2960(3) 0.8151(3) 0.0559(8) Uani 1 1 d . U . . .
H56 H -0.1878 0.3031 0.8653 0.067 Uiso 1 1 calc R . . . .
C57 C -0.1853(3) 0.3511(3) 0.7609(3) 0.0616(9) Uani 1 1 d . U . . .
H57 H -0.2258 0.3964 0.7736 0.074 Uiso 1 1 calc R . . . .
C58 C -0.1497(2) 0.3422(3) 0.6862(3) 0.0552(8) Uani 1 1 d . U . . .
H58 H -0.1671 0.3800 0.6467 0.066 Uiso 1 1 calc R . . . .
O11 O 0.0764(3) 0.2501(3) 0.5223(3) 0.0445(9) Uani 0.652(2) 1 d . U P A 1
Cl61 Cl 0.24144(17) 0.67637(19) 0.95612(19) 0.0445(4) Uani 0.652(2) 1 d . U P A 1
Cl62 Cl 0.11841(7) 0.48199(6) 0.92376(7) 0.0552(2) Uani 1 1 d . U . . .
S5 S 0.32641(17) -0.3461(2) 0.66156(15) 0.0396(6) Uani 0.348(2) 1 d . U P A 2
O9 O 0.3081(4) -0.2054(3) 0.6397(3) 0.0549(10) Uani 0.652(2) 1 d . U P A 1
C1B C 0.2982(4) -0.3116(4) 0.7428(3) 0.0435(10) Uani 0.652(2) 1 d . U P A 1
C1C C 0.2992(7) -0.2374(7) 0.7289(7) 0.0519(19) Uani 0.348(2) 1 d . U P A 2
F16 F 0.3631(5) -0.2388(4) 0.8299(3) 0.0676(16) Uani 0.652(2) 1 d . U P A 1
F6 F 0.1940(3) -0.3179(3) 0.7210(3) 0.0526(9) Uani 0.652(2) 1 d . U P A 1
F7 F 0.3129(3) -0.3949(3) 0.7499(3) 0.0598(10) Uani 0.652(2) 1 d . U P A 1
F9 F 0.1970(6) -0.2639(6) 0.7194(6) 0.070(2) Uani 0.348(2) 1 d . U P A 2
F10 F 0.3585(12) -0.1999(7) 0.8225(8) 0.069(3) Uani 0.348(2) 1 d . U P A 2
F15 F 0.3127(9) -0.1714(7) 0.6924(8) 0.094(3) Uani 0.348(2) 1 d . U P A 2
O8 O 0.3050(7) -0.4201(6) 0.6997(7) 0.0509(18) Uani 0.348(2) 1 d . U P A 2
S2 S 0.05482(15) 0.36339(18) 0.64013(17) 0.0303(5) Uani 0.348(2) 1 d . U P A 2
F13 F 0.0014(3) 0.4773(2) 0.6214(3) 0.0697(10) Uani 0.652(2) 1 d . U P A 1
C1D C 0.0371(5) 0.3327(5) 0.5112(5) 0.0309(14) Uani 0.348(2) 1 d . U P A 2
F14 F -0.0471(6) 0.3829(5) 0.4718(5) 0.0605(16) Uani 0.652(2) 1 d . U P A 1
F11 F 0.1224(2) 0.4640(2) 0.5646(3) 0.0567(8) Uani 0.652(2) 1 d . U P A 1
F5 F 0.0294(7) 0.2394(4) 0.4673(5) 0.0607(18) Uani 0.348(2) 1 d . U P A 2
F12 F 0.1204(4) 0.3921(4) 0.5133(4) 0.0440(12) Uani 0.348(2) 1 d . U P A 2
F8 F -0.0514(10) 0.3479(9) 0.4571(8) 0.050(3) Uani 0.348(2) 1 d . U P A 2
O10 O 0.0483(6) 0.4604(5) 0.6782(5) 0.0477(15) Uani 0.348(2) 1 d . U P A 2
Cl1 Cl 0.2801(6) 0.6886(4) 0.9593(6) 0.098(2) Uani 0.348(2) 1 d . U P A 2
C1E C 0.2902(9) 0.5690(7) 0.9085(8) 0.061(2) Uani 0.348(2) 1 d . U P A 2
H1E H 0.2369 0.5360 0.8364 0.074 Uiso 0.348(2) 1 calc R . P A 2
Cl3 Cl 0.4208(5) 0.5632(8) 0.9195(5) 0.144(3) Uani 0.348(2) 1 d . U P A 2
C1G C 0.2649(7) 0.5084(7) 0.9602(6) 0.054(2) Uani 0.348(2) 1 d . U P A 2
H1G H 0.2781 0.4432 0.9314 0.064 Uiso 0.348(2) 1 calc R . P A 2
F17 F 0.3995(8) -0.1274(6) 0.1860(7) 0.073(2) Uani 0.348(2) 1 d . U P A 2
F2 F 0.4494(5) -0.1353(3) 0.1632(4) 0.0977(19) Uani 0.652(2) 1 d . U P A 1
F18 F 0.4735(17) 0.0042(14) 0.2775(9) 0.077(4) Uani 0.348(2) 1 d . U P A 1
F19 F 0.5584(6) -0.0194(7) 0.1947(9) 0.082(2) Uani 0.652(2) 1 d D U P A 2

loop_
_atom_site_aniso_label
_atom_site_aniso_U_11
_atom_site_aniso_U_22
_atom_site_aniso_U_33
_atom_site_aniso_U_23
_atom_site_aniso_U_13
_atom_site_aniso_U_12
S1 0.0254(5) 0.0386(7) 0.0357(6) 0.0149(6) 0.0162(4) 0.0080(4)
S3 0.0364(4) 0.0405(4) 0.0326(3) 0.0165(3) 0.0117(3) 0.0058(3)
S4 0.0390(6) 0.0292(6) 0.0304(5) 0.0125(4) 0.0202(4) 0.0051(4)
C4 0.030(2) 0.033(2) 0.033(2) 0.0164(17) 0.0096(17) 0.0027(16)
Cl00 0.0345(9) 0.1322(18) 0.110(2) 0.0902(18) 0.0323(13) 0.0273(10)
F1 0.062(3) 0.092(4) 0.0291(17) 0.0365(19) 0.0146(19) 0.021(3)
F3 0.056(4) 0.080(7) 0.056(5) 0.022(5) 0.000(3) 0.052(4)
O4 0.0610(14) 0.0468(12) 0.0328(10) 0.0114(9) 0.0159(10) 0.0146(10)
Cl8 0.0727(6) 0.1126(8) 0.0545(5) 0.0525(6) 0.0264(5) 0.0382(6)
O1 0.0270(9) 0.0533(12) 0.0636(13) 0.0366(10) 0.0232(9) 0.0135(9)
O2 0.0288(9) 0.0394(10) 0.0294(9) 0.0118(8) 0.0105(7) 0.0068(8)
O3 0.0489(13) 0.0667(15) 0.0747(17) 0.0319(13) 0.0281(12) -0.0038(12)
O5 0.0362(11) 0.0656(14) 0.0313(10) -0.0044(10) 0.0136(9) 0.0034(10)
O6 0.0368(10) 0.0552(12) 0.0303(9) 0.0108(9) 0.0144(8) 0.0054(9)
O7 0.0430(12) 0.0821(17) 0.0448(12) 0.0313(12) 0.0081(10) -0.0058(11)
C9 0.030(2) 0.052(3) 0.049(2) 0.030(2) 0.016(2) 0.015(2)
C1 0.0230(12) 0.0418(15) 0.0512(16) 0.0151(13) 0.0168(12) 0.0033(11)
C2 0.0233(12) 0.0338(13) 0.0334(13) 0.0045(10) 0.0133(10) -0.0043(10)
C3 0.0272(12) 0.0357(13) 0.0250(12) 0.0094(10) 0.0127(10) -0.0011(10)
C5 0.0290(12) 0.0347(13) 0.0226(11) 0.0090(10) 0.0073(10) -0.0053(10)
C6 0.0333(13) 0.0350(13) 0.0262(12) 0.0127(11) 0.0037(10) -0.0034(11)
C7 0.0313(13) 0.0327(13) 0.0361(13) 0.0144(11) 0.0080(11) 0.0087(11)
C8 0.0297(13) 0.0323(13) 0.0383(14) 0.0114(11) 0.0093(11) 0.0096(11)
C10 0.0244(12) 0.0293(12) 0.0346(13) 0.0056(10) 0.0083(10) 0.0048(10)
C11 0.0241(12) 0.0298(12) 0.0338(13) 0.0051(10) 0.0115(10) 0.0087(10)
C12 0.0194(11) 0.0256(11) 0.0321(12) 0.0033(10) 0.0065(10) 0.0046(9)
C13 0.0205(11) 0.0248(11) 0.0335(13) 0.0004(10) 0.0117(10) 0.0053(9)
C14 0.0208(11) 0.0256(12) 0.0365(13) 0.0018(10) 0.0117(10) 0.0061(9)
C15 0.0240(12) 0.0232(12) 0.0451(15) 0.0044(11) 0.0058(11) 0.0060(10)
C16 0.0234(12) 0.0219(11) 0.0390(14) 0.0078(10) -0.0010(10) 0.0010(9)
C17 0.0242(12) 0.0255(12) 0.0324(13) 0.0107(10) 0.0026(10) 0.0028(9)
C18 0.0263(12) 0.0277(12) 0.0316(13) 0.0096(10) 0.0002(10) -0.0048(10)
C19 0.0312(13) 0.0339(13) 0.0310(13) 0.0131(11) 0.0060(11) -0.0011(10)
C1A 0.082(2) 0.060(2) 0.0405(16) 0.0247(15) 0.0043(16) 0.0248(18)
C20 0.041(2) 0.039(2) 0.056(2) 0.0199(19) 0.032(2) 0.0143(18)
C21 0.0242(12) 0.0284(12) 0.0387(14) 0.0086(11) 0.0057(10) 0.0059(10)
C22 0.0207(11) 0.0264(12) 0.0403(14) 0.0033(11) 0.0075(10) 0.0058(9)
C23 0.0229(12) 0.0259(12) 0.0363(13) 0.0010(10) 0.0111(10) 0.0047(9)
C24 0.0458(17) 0.0466(16) 0.0361(15) 0.0138(13) 0.0157(13) -0.0035(13)
C25 0.066(2) 0.0509(19) 0.0393(16) 0.0206(15) 0.0141(15) -0.0086(16)
C26 0.060(2) 0.0402(16) 0.0419(16) 0.0239(14) 0.0016(14) -0.0088(14)
C27 0.0386(15) 0.0321(14) 0.0377(14) 0.0152(12) -0.0051(12) -0.0075(11)
C28 0.0422(16) 0.0285(14) 0.0496(17) 0.0204(13) -0.0073(13) -0.0010(12)
C29 0.0312(14) 0.0275(13) 0.0528(17) 0.0145(12) -0.0051(12) 0.0025(11)
C30 0.0450(18) 0.0351(16) 0.080(2) 0.0225(16) 0.0007(16) 0.0175(14)
C31 0.0437(18) 0.0423(18) 0.089(3) 0.0160(18) 0.0128(18) 0.0260(15)
C32 0.0344(15) 0.0346(15) 0.069(2) 0.0081(14) 0.0151(14) 0.0154(12)
C33 0.0252(12) 0.0292(13) 0.0432(15) 0.0083(11) 0.0080(11) 0.0070(10)
C34 0.0256(12) 0.0286(13) 0.0388(14) 0.0059(11) 0.0055(11) 0.0067(10)
C35 0.0226(11) 0.0247(12) 0.0386(13) 0.0060(10) 0.0071(10) 0.0066(9)
C36 0.0187(11) 0.0217(11) 0.0303(12) 0.0014(9) 0.0060(9) 0.0021(9)
C37 0.0201(11) 0.0271(12) 0.0326(12) 0.0006(10) 0.0080(10) 0.0040(9)
C38 0.0222(12) 0.0292(12) 0.0273(12) 0.0004(10) 0.0047(10) -0.0037(9)
C39 0.0206(11) 0.0256(12) 0.0344(13) 0.0066(10) 0.0035(10) -0.0015(9)
C40 0.0284(13) 0.0321(13) 0.0419(15) 0.0135(12) 0.0046(11) -0.0010(11)
C41 0.0350(15) 0.0428(16) 0.0402(15) 0.0155(13) 0.0023(12) -0.0077(12)
C42 0.0363(15) 0.0523(17) 0.0307(14) 0.0066(13) 0.0069(12) -0.0149(13)
C43 0.0263(13) 0.0441(15) 0.0311(13) 0.0000(11) 0.0083(11) -0.0040(11)
C45 0.0198(11) 0.0242(11) 0.0397(13) 0.0063(10) 0.0078(10) 0.0032(9)
C46 0.0186(11) 0.0237(11) 0.0335(12) 0.0046(10) 0.0076(9) 0.0032(9)
C47 0.0271(12) 0.0320(13) 0.0433(14) 0.0100(11) 0.0173(11) 0.0104(10)
C48 0.0417(15) 0.0440(15) 0.0443(16) 0.0194(13) 0.0255(13) 0.0170(13)
C49 0.0374(14) 0.0354(14) 0.0430(15) 0.0167(12) 0.0144(12) 0.0147(12)
C50 0.0443(16) 0.0407(15) 0.0372(15) 0.0194(13) -0.0006(12) -0.0051(13)
C51 0.0538(18) 0.0497(18) 0.0289(14) 0.0229(13) -0.0041(13) -0.0181(14)
C52 0.0541(18) 0.0508(17) 0.0242(13) 0.0141(13) 0.0056(13) -0.0185(14)
C53 0.0363(14) 0.0448(15) 0.0195(11) 0.0058(11) 0.0063(10) -0.0166(11)
C54 0.0373(15) 0.0514(16) 0.0274(13) -0.0010(12) 0.0181(12) -0.0098(12)
C55 0.0279(13) 0.0447(15) 0.0347(14) -0.0024(12) 0.0151(11) -0.0075(11)
C56 0.0338(15) 0.0591(19) 0.0526(18) -0.0065(15) 0.0256(14) 0.0002(14)
C57 0.0393(17) 0.056(2) 0.080(2) 0.0121(18) 0.0295(17) 0.0133(15)
C58 0.0285(14) 0.0508(18) 0.082(2) 0.0229(17) 0.0234(15) 0.0096(13)
O11 0.047(2) 0.0396(18) 0.058(2) 0.0168(18) 0.0338(19) 0.0194(16)
Cl61 0.0483(9) 0.0371(10) 0.0462(8) 0.0222(7) 0.0143(7) 0.0114(8)
Cl62 0.0438(4) 0.0514(4) 0.0662(5) 0.0308(4) 0.0168(4) 0.0046(3)
S5 0.0322(10) 0.0483(14) 0.0331(10) 0.0094(9) 0.0150(8) 0.0110(9)
O9 0.069(3) 0.046(2) 0.065(3) 0.0250(19) 0.043(2) 0.0199(19)
C1B 0.039(2) 0.058(3) 0.0253(18) 0.0111(18) 0.0157(17) 0.0008(19)
C1C 0.052(4) 0.048(4) 0.057(4) 0.012(3) 0.033(3) 0.014(3)
F16 0.057(2) 0.088(4) 0.0289(16) -0.005(2) 0.0238(15) -0.007(3)
F6 0.0442(16) 0.070(2) 0.0454(17) 0.0215(19) 0.0275(13) 0.0056(17)
F7 0.065(2) 0.085(3) 0.049(2) 0.044(2) 0.032(2) 0.0174(19)
F9 0.050(3) 0.074(5) 0.076(4) 0.007(4) 0.036(3) 0.021(4)
F10 0.072(5) 0.065(6) 0.051(3) -0.008(3) 0.033(3) 0.017(5)
F15 0.128(7) 0.079(5) 0.139(7) 0.071(5) 0.090(7) 0.060(5)
O8 0.044(4) 0.045(4) 0.070(5) 0.024(4) 0.032(4) 0.013(3)
S2 0.0275(9) 0.0298(11) 0.0314(10) 0.0067(9) 0.0164(8) 0.0057(8)
F13 0.090(3) 0.0447(17) 0.103(3) 0.0227(18) 0.074(2) 0.0273(17)
C1D 0.029(3) 0.032(3) 0.033(3) 0.013(2) 0.016(2) 0.009(3)
F14 0.046(2) 0.066(4) 0.069(3) 0.035(3) 0.0169(19) 0.021(2)
F11 0.0480(16) 0.0518(18) 0.088(2) 0.0355(17) 0.0429(16) 0.0133(13)
F5 0.096(6) 0.042(3) 0.055(4) 0.010(3) 0.052(4) 0.024(3)
F12 0.034(2) 0.060(3) 0.049(3) 0.030(3) 0.024(2) 0.011(2)
F8 0.038(3) 0.087(8) 0.036(3) 0.028(4) 0.019(3) 0.029(5)
O10 0.052(4) 0.037(3) 0.046(4) 0.003(3) 0.028(3) 0.004(3)
Cl1 0.133(5) 0.0324(17) 0.092(3) 0.0118(16) 0.031(4) 0.001(3)
C1E 0.063(5) 0.059(5) 0.052(5) 0.025(4) 0.016(4) 0.008(4)
Cl3 0.065(3) 0.312(9) 0.078(4) 0.090(4) 0.035(3) 0.078(4)
C1G 0.067(5) 0.047(5) 0.050(4) 0.020(4) 0.024(4) 0.025(4)
F17 0.095(6) 0.063(4) 0.058(4) 0.041(3) 0.013(4) 0.032(3)
F2 0.137(5) 0.062(2) 0.061(3) 0.0330(19) -0.002(3) 0.034(3)
F18 0.098(9) 0.084(6) 0.037(3) 0.035(3) 0.007(4) 0.030(5)
F19 0.077(3) 0.109(6) 0.050(3) 0.020(3) 0.008(2) 0.075(3)

loop_
_atom_type_symbol
_atom_type_description
_atom_type_scat_dispersion_real
_atom_type_scat_dispersion_imag
_atom_type_scat_source
C C 0.0033 0.0016 'International Tables Vol C Tables 4.2.6.8 and 6.1.1.4'
H H 0.0000 0.0000 'International Tables Vol C Tables 4.2.6.8 and 6.1.1.4'
Cl Cl 0.1484 0.1585 'International Tables Vol C Tables 4.2.6.8 and 6.1.1.4'
F F 0.0171 0.0103 'International Tables Vol C Tables 4.2.6.8 and 6.1.1.4'
O O 0.0106 0.0060 'International Tables Vol C Tables 4.2.6.8 and 6.1.1.4'
S S 0.1246 0.1234 'International Tables Vol C Tables 4.2.6.8 and 6.1.1.4'

loop_
_geom_angle_atom_site_label_1
_geom_angle_atom_site_label_2
_geom_angle_atom_site_label_3
_geom_angle
O1 S1 C20 100.92(16)
O7 S1 O1 111.08(14)
O7 S1 C20 110.0(2)
O7 S1 O11 117.3(2)
O11 S1 O1 111.8(2)
O11 S1 C20 104.2(2)
O4 S3 O2 111.83(12)
O4 S3 C1A 108.27(17)
O2 S3 C1A 94.84(14)
O3 S3 O4 120.40(15)
O3 S3 O2 111.00(14)
O3 S3 C1A 107.26(18)
O5 S4 C1B 94.76(17)
O6 S4 O5 111.72(13)
O6 S4 O9 119.7(2)
O6 S4 C1B 108.10(18)
O9 S4 O5 112.5(2)
O9 S4 C1B 106.9(2)
C9 C4 H4 107.9
C9 C4 Cl61 113.1(3)
C9 C4 Cl62 109.6(3)
Cl61 C4 H4 107.9
Cl62 C4 H4 107.9
Cl62 C4 Cl61 110.4(2)
C1 O1 S1 127.55(19)
C1 O1 S2 104.03(19)
C19 O2 S3 118.15(16)
C43 O5 S4 126.20(17)
C43 O5 S5 107.54(19)
C4 C9 Cl00 109.4(3)
C4 C9 Cl8 110.9(3)
C4 C9 H9 108.1
Cl00 C9 H9 108.1
Cl8 C9 Cl00 112.1(3)
Cl8 C9 H9 108.1
C2 C1 O1 117.2(2)
C58 C1 O1 117.7(3)
C58 C1 C2 125.0(3)
C1 C2 C55 115.7(3)
C3 C2 C1 124.4(2)
C3 C2 C55 119.9(3)
C2 C3 H3 119.1
C2 C3 C5 121.8(2)
C5 C3 H3 119.1
C3 C5 C6 122.7(2)
C3 C5 C53 118.1(3)
C6 C5 C53 119.2(2)
C5 C6 C7 120.1(2)
C50 C6 C5 119.8(3)
C50 C6 C7 120.1(3)
C8 C7 C6 178.7(3)
C7 C8 C10 179.0(3)
C11 C10 C8 119.5(2)
C11 C10 C21 120.1(3)
C21 C10 C8 120.4(3)
C10 C11 H11 119.9
C10 C11 C12 120.2(2)
C12 C11 H11 119.9
C11 C12 C13 119.7(2)
C23 C12 C11 119.6(2)
C23 C12 C13 120.6(2)
C14 C13 C12 177.5(3)
C13 C14 C15 177.6(3)
C14 C15 C16 120.4(2)
C32 C15 C14 119.7(3)
C32 C15 C16 120.0(3)
C17 C16 C15 122.1(2)
C17 C16 C29 119.4(3)
C29 C16 C15 118.5(3)
C16 C17 H17 119.5
C16 C17 C18 121.0(2)
C18 C17 H17 119.5
C17 C18 C19 124.4(2)
C17 C18 C27 119.9(3)
C19 C18 C27 115.7(3)
C18 C19 O2 116.2(2)
C24 C19 O2 119.1(3)
C24 C19 C18 124.7(3)
F1 C1A S3 107.4(4)
F1 C1A F17 94.7(6)
F3 C1A S3 101.8(7)
F17 C1A S3 102.6(4)
F2 C1A S3 109.1(3)
F2 C1A F3 106.6(8)
F18 C1A S3 124.8(8)
F18 C1A F3 100.8(15)
F18 C1A F2 111.3(9)
F19 C1A S3 114.8(5)
F19 C1A F1 109.9(7)
F19 C1A F17 124.7(6)
F13 C20 S1 110.3(3)
F13 C20 F11 109.6(4)
F14 C20 S1 110.7(4)
F14 C20 F13 108.3(5)
F14 C20 F11 110.1(5)
F11 C20 S1 107.7(3)
C10 C21 H21 120.0
C10 C21 C22 119.9(3)
C22 C21 H21 120.0
C21 C22 C23 119.9(2)
C21 C22 C33 120.7(3)
C23 C22 C33 119.4(3)
C12 C23 C22 120.3(3)
C12 C23 H23 119.9
C22 C23 H23 119.9
C19 C24 H24 120.8
C19 C24 C25 118.3(3)
C25 C24 H24 120.8
C24 C25 H25 119.6
C26 C25 C24 120.8(3)
C26 C25 H25 119.6
C25 C26 H26 119.3
C25 C26 C27 121.5(3)
C27 C26 H26 119.3
C26 C27 C18 118.9(3)
C28 C27 C18 118.4(3)
C28 C27 C26 122.7(3)
C27 C28 H28 118.9
C27 C28 C29 122.2(3)
C29 C28 H28 118.9
C28 C29 C16 119.0(3)
C28 C29 C30 121.9(3)
C30 C29 C16 119.0(3)
C29 C30 H30 119.5
C31 C30 C29 121.0(3)
C31 C30 H30 119.5
C30 C31 H31 119.4
C30 C31 C32 121.1(3)
C32 C31 H31 119.4
C15 C32 C31 120.4(4)
C15 C32 H32 119.8
C31 C32 H32 119.8
C34 C33 C22 178.3(3)
C33 C34 C35 179.0(3)
C34 C35 C36 119.9(2)
C49 C35 C34 120.4(3)
C49 C35 C36 119.8(2)
C37 C36 C35 122.3(2)
C37 C36 C46 119.4(2)
C46 C36 C35 118.3(2)
C36 C37 H37 119.5
C38 C37 C36 120.9(2)
C38 C37 H37 119.5
C37 C38 C39 120.1(2)
C37 C38 C43 124.4(3)
C43 C38 C39 115.5(3)
C40 C39 C38 119.1(3)
C45 C39 C38 118.4(2)
C45 C39 C40 122.4(3)
C39 C40 H40 119.2
C41 C40 C39 121.6(3)
C41 C40 H40 119.2
C40 C41 H41 119.8
C40 C41 C42 120.4(3)
C42 C41 H41 119.8
C41 C42 H42 120.8
C43 C42 C41 118.5(3)
C43 C42 H42 120.8
C38 C43 O5 115.9(3)
C42 C43 O5 118.9(3)
C42 C43 C38 124.9(3)
C39 C45 H45 119.0
C39 C45 C46 122.0(2)
C46 C45 H45 119.0
C45 C46 C36 119.2(2)
C45 C46 C47 121.5(2)
C47 C46 C36 119.3(2)
C46 C47 H47 119.6
C48 C47 C46 120.9(2)
C48 C47 H47 119.6
C47 C48 H48 119.7
C47 C48 C49 120.6(3)
C49 C48 H48 119.7
C35 C49 C48 121.1(3)
C35 C49 H49 119.4
C48 C49 H49 119.4
C6 C50 H50 120.0
C6 C50 C51 120.0(3)
C51 C50 H50 120.0
C50 C51 H51 119.3
C52 C51 C50 121.4(3)
C52 C51 H51 119.3
C51 C52 H52 119.4
C51 C52 C53 121.2(3)
C53 C52 H52 119.4
C52 C53 C5 118.4(3)
C54 C53 C5 119.4(3)
C54 C53 C52 122.2(3)
C53 C54 H54 118.8
C55 C54 C53 122.4(3)
C55 C54 H54 118.8
C2 C55 C56 118.0(3)
C54 C55 C2 118.5(3)
C54 C55 C56 123.5(3)
C55 C56 H56 118.9
C57 C56 C55 122.2(3)
C57 C56 H56 118.9
C56 C57 H57 119.8
C56 C57 C58 120.4(3)
C58 C57 H57 119.8
C1 C58 C57 118.7(4)
C1 C58 H58 120.6
C57 C58 H58 120.6
O5 S5 C1C 90.1(3)
O6 S5 O5 106.03(18)
O6 S5 C1C 117.5(4)
O6 S5 O8 114.1(4)
O8 S5 O5 120.3(4)
O8 S5 C1C 107.1(5)
F16 C1B S4 110.6(4)
F16 C1B F6 111.1(5)
F6 C1B S4 109.4(3)
F7 C1B S4 111.1(3)
F7 C1B F16 107.0(5)
F7 C1B F6 107.6(4)
F9 C1C S5 108.6(6)
F10 C1C S5 114.0(8)
F10 C1C F9 104.4(10)
F10 C1C F15 110.1(10)
F15 C1C S5 108.2(7)
F15 C1C F9 111.5(9)
O1 S2 C1D 86.1(2)
O7 S2 O1 113.32(19)
O7 S2 C1D 116.8(3)
O7 S2 O10 112.0(4)
O10 S2 O1 118.2(3)
O10 S2 C1D 108.1(4)
F5 C1D S2 111.3(5)
F5 C1D F12 111.2(6)
F5 C1D F8 107.1(8)
F12 C1D S2 108.3(5)
F8 C1D S2 112.1(7)
F8 C1D F12 106.7(8)
Cl1 C1E H1E 109.0
Cl1 C1E Cl3 115.6(7)
Cl3 C1E H1E 109.0
C1G C1E Cl1 110.9(8)
C1G C1E H1E 109.0
C1G C1E Cl3 103.2(7)
Cl8 C1G H1G 106.8
Cl62 C1G Cl8 118.5(5)
Cl62 C1G H1G 106.8
C1E C1G Cl8 111.4(7)
C1E C1G Cl62 106.0(7)
C1E C1G H1G 106.8

loop_
_geom_bond_atom_site_label_1
_geom_bond_atom_site_label_2
_geom_bond_distance
S1 O1 1.550(2)
S1 O7 1.410(2)
S1 C20 1.822(5)
S1 O11 1.418(4)
S3 O4 1.407(2)
S3 O2 1.554(2)
S3 O3 1.404(2)
S3 C1A 1.810(3)
S4 O5 1.567(2)
S4 O6 1.386(2)
S4 O9 1.391(4)
S4 C1B 1.832(4)
C4 H4 1.0000
C4 C9 1.510(6)
C4 Cl61 1.763(5)
C4 Cl62 1.751(4)
Cl00 C9 1.785(5)
F1 C1A 1.346(7)
F3 C1A 1.380(11)
Cl8 C9 1.717(5)
Cl8 C1G 1.887(8)
O1 C1 1.427(4)
O1 S2 1.677(3)
O2 C19 1.430(3)
O5 C43 1.430(4)
O5 S5 1.687(3)
O6 S5 1.366(3)
O7 S2 1.232(3)
C9 H9 1.0000
C1 C2 1.413(4)
C1 C58 1.349(4)
C2 C3 1.390(4)
C2 C55 1.434(4)
C3 H3 0.9500
C3 C5 1.392(4)
C5 C6 1.421(4)
C5 C53 1.447(4)
C6 C7 1.433(4)
C6 C50 1.380(4)
C7 C8 1.196(4)
C8 C10 1.446(4)
C10 C11 1.389(4)
C10 C21 1.391(4)
C11 H11 0.9500
C11 C12 1.394(4)
C12 C13 1.437(4)
C12 C23 1.389(3)
C13 C14 1.190(4)
C14 C15 1.431(4)
C15 C16 1.443(4)
C15 C32 1.367(4)
C16 C17 1.383(4)
C16 C29 1.433(4)
C17 H17 0.9500
C17 C18 1.397(4)
C18 C19 1.407(4)
C18 C27 1.438(4)
C19 C24 1.353(4)
C1A F17 1.398(8)
C1A F2 1.321(6)
C1A F18 1.275(11)
C1A F19 1.333(6)
C20 F13 1.305(5)
C20 F14 1.286(7)
C20 F11 1.316(5)
C21 H21 0.9500
C21 C22 1.393(4)
C22 C23 1.394(4)
C22 C33 1.435(4)
C23 H23 0.9500
C24 H24 0.9500
C24 C25 1.411(5)
C25 H25 0.9500
C25 C26 1.339(5)
C26 H26 0.9500
C26 C27 1.427(5)
C27 C28 1.376(5)
C28 H28 0.9500
C28 C29 1.396(5)
C29 C30 1.413(5)
C30 H30 0.9500
C30 C31 1.351(6)
C31 H31 0.9500
C31 C32 1.416(5)
C32 H32 0.9500
C33 C34 1.191(4)
C34 C35 1.433(4)
C35 C36 1.437(4)
C35 C49 1.369(4)
C36 C37 1.392(4)
C36 C46 1.426(3)
C37 H37 0.9500
C37 C38 1.388(4)
C38 C39 1.435(4)
C38 C43 1.418(4)
C39 C40 1.425(4)
C39 C45 1.381(4)
C40 H40 0.9500
C40 C41 1.351(4)
C41 H41 0.9500
C41 C42 1.416(5)
C42 H42 0.9500
C42 C43 1.345(5)
C45 H45 0.9500
C45 C46 1.393(4)
C46 C47 1.415(4)
C47 H47 0.9500
C47 C48 1.351(4)
C48 H48 0.9500
C48 C49 1.404(4)
C49 H49 0.9500
C50 H50 0.9500
C50 C51 1.426(5)
C51 H51 0.9500
C51 C52 1.336(5)
C52 H52 0.9500
C52 C53 1.416(4)
C53 C54 1.387(5)
C54 H54 0.9500
C54 C55 1.380(5)
C55 C56 1.438(5)
C56 H56 0.9500
C56 C57 1.342(5)
C57 H57 0.9500
C57 C58 1.395(5)
C58 H58 0.9500
Cl62 C1G 1.811(9)
S5 C1C 1.795(9)
S5 O8 1.439(8)
C1B F16 1.312(6)
C1B F6 1.318(5)
C1B F7 1.309(6)
C1C F9 1.329(9)
C1C F10 1.269(11)
C1C F15 1.297(10)
S2 C1D 1.837(7)
S2 O10 1.398(7)
C1D F5 1.300(8)
C1D F12 1.308(7)
C1D F8 1.304(10)
Cl1 C1E 1.744(10)
C1E H1E 1.0000
C1E Cl3 1.746(10)
C1E C1G 1.461(12)
C1G H1G 1.0000

loop_
_geom_torsion_atom_site_label_1
_geom_torsion_atom_site_label_2
_geom_torsion_atom_site_label_3
_geom_torsion_atom_site_label_4
_geom_torsion
O7 S1_a O1 C1 14.3(3)
S1 O1 C1 C2 -81.2(3)
S1 O1 C1 C58 102.9(3)
S1 O1 S2 O7 -72.6(2)
S1 O1 S2 C1D 44.9(2)
S1 O1 S2 O10 153.4(4)
S1 O7 S2 O1 61.9(2)
S1 O7 S2 C1D -35.8(3)
S1 O7 S2 O10 -161.2(4)
S3 O2 C19 C18 102.6(2)
S3 O2 C19 C24 -80.4(3)
S4 O5 C43 C38 81.3(3)
S4 O5 C43 C42 -104.2(3)
S4 O5 S5 O6 61.60(19)
S4 O5 S5 C1C -57.2(3)
S4 O5 S5 O8 -167.2(5)
S4 O6 S5 O5 -58.15(18)
S4 O6 S5 C1C 40.6(3)
S4 O6 S5 O8 167.2(4)
C4 Cl62 C1G Cl8 120.2(9)
C4 Cl62 C1G C1E -5.7(5)
O4 S3 O2 C19 62.1(2)
O4 S3 C1A F1 167.5(5)
O4 S3 C1A F3 57.7(9)
O4 S3 C1A F17 -93.4(5)
O4 S3 C1A F2 -54.7(4)
O4 S3 C1A F18 170.0(13)
O4 S3 C1A F19 44.9(6)
O1 S1 O7 S2 -69.8(2)
O1 S1 C20 F13 59.6(4)
O1 S1 C20 F14 -60.3(5)
O1 S1 C20 F11 179.2(3)
O1 C1 C2 C3 3.8(4)
O1 C1 C2 C55 -175.9(2)
O1 C1 C58 C57 177.0(3)
O1 S2 C1D F5 -54.0(6)
O1 S2 C1D F12 -176.6(5)
O1 S2 C1D F8 65.9(7)
O2 S3 C1A F1 52.6(5)
O2 S3 C1A F3 -57.2(9)
O2 S3 C1A F17 151.7(4)
O2 S3 C1A F2 -169.6(4)
O2 S3 C1A F18 55.1(13)
O2 S3 C1A F19 -70.0(6)
O2 C19 C24 C25 -177.7(2)
O3 S3 O2 C19 -75.4(2)
O3 S3 C1A F1 -61.2(5)
O3 S3 C1A F3 -170.9(9)
O3 S3 C1A F17 37.9(5)
O3 S3 C1A F2 76.6(4)
O3 S3 C1A F18 -58.6(13)
O3 S3 C1A F19 176.3(6)
O5 S4 O6 S5 71.10(19)
O5 S4 C1B F16 51.4(4)
O5 S4 C1B F6 174.1(3)
O5 S4 C1B F7 -67.2(3)
O5 S5 C1C F9 -177.6(7)
O5 S5 C1C F10 -61.7(9)
O5 S5 C1C F15 61.2(8)
O6 S4 O5 C43 -1.3(3)
O6 S4 O5 S5 -63.76(18)
O6 S4 C1B F16 166.1(4)
O6 S4 C1B F6 -71.2(4)
O6 S4 C1B F7 47.5(4)
O6 S5 C1C F9 74.2(7)
O6 S5 C1C F10 -169.8(8)
O6 S5 C1C F15 -47.0(8)
O7 S1 O1 S2 55.1(2)
O7 S1 C20 F13 -57.8(4)
O7 S1 C20 F14 -177.7(5)
O7 S1 C20 F11 61.8(3)
O7 S2 C1D F5 60.2(6)
O7 S2 C1D F12 -62.4(5)
O7 S2 C1D F8 -179.9(7)
C9 C4 Cl62 C1G -0.6(6)
C9 Cl8 C1G Cl62 -171.2(12)
C9 Cl8 C1G C1E -47.9(7)
C1 O1 S2 O7 75.1(3)
C1 O1 S2 C1D -167.4(3)
C1 O1 S2 O10 -58.9(4)
C1 C2 C3 C5 -179.8(2)
C1 C2 C55 C54 178.9(2)
C1 C2 C55 C56 -0.8(4)
C2 C1 C58 C57 1.3(5)
C2 C3 C5 C6 -178.5(2)
C2 C3 C5 C53 0.8(4)
C2 C55 C56 C57 0.8(4)
C3 C2 C55 C54 -0.8(4)
C3 C2 C55 C56 179.5(2)
C3 C5 C6 C7 0.4(4)
C3 C5 C6 C50 179.1(2)
C3 C5 C53 C52 -179.7(2)
C3 C5 C53 C54 -0.6(4)
C5 C6 C50 C51 0.5(4)
C5 C53 C54 C55 -0.3(4)
C6 C5 C53 C52 -0.3(4)
C6 C5 C53 C54 178.7(2)
C6 C50 C51 C52 -0.2(4)
C7 C6 C50 C51 179.2(2)
C8 C10 C11 C12 179.5(2)
C8 C10 C21 C22 -180.0(2)
C10 C11 C12 C13 179.6(2)
C10 C11 C12 C23 0.9(4)
C10 C21 C22 C23 0.1(4)
C10 C21 C22 C33 -179.1(2)
C11 C10 C21 C22 -0.1(4)
C11 C12 C23 C22 -0.9(4)
C13 C12 C23 C22 -179.6(2)
C14 C15 C16 C17 -1.3(4)
C14 C15 C16 C29 179.3(2)
C14 C15 C32 C31 -179.3(3)
C15 C16 C17 C18 -179.2(2)
C15 C16 C29 C28 179.8(2)
C15 C16 C29 C30 0.3(4)
C16 C15 C32 C31 0.1(4)
C16 C17 C18 C19 177.7(2)
C16 C17 C18 C27 -0.9(4)
C16 C29 C30 C31 -0.3(5)
C17 C16 C29 C28 0.3(4)
C17 C16 C29 C30 -179.2(3)
C17 C18 C19 O2 -3.6(4)
C17 C18 C19 C24 179.6(3)
C17 C18 C27 C26 -178.0(2)
C17 C18 C27 C28 1.0(4)
C18 C19 C24 C25 -1.0(4)
C18 C27 C28 C29 -0.5(4)
C19 C18 C27 C26 3.3(4)
C19 C18 C27 C28 -177.7(2)
C19 C24 C25 C26 2.1(5)
C1A S3 O2 C19 174.0(2)
C20 S1 O1 C1 -102.3(3)
C20 S1 O1 S2 -61.5(2)
C20 S1 O7 S2 41.1(2)
C21 C10 C11 C12 -0.4(4)
C21 C22 C23 C12 0.4(4)
C24 C25 C26 C27 -0.4(5)
C25 C26 C27 C18 -2.4(4)
C25 C26 C27 C28 178.6(3)
C26 C27 C28 C29 178.5(3)
C27 C18 C19 O2 175.1(2)
C27 C18 C19 C24 -1.7(4)
C27 C28 C29 C16 -0.2(4)
C27 C28 C29 C30 179.3(3)
C28 C29 C30 C31 -179.8(3)
C29 C16 C17 C18 0.2(4)
C29 C30 C31 C32 0.2(5)
C30 C31 C32 C15 -0.1(5)
C32 C15 C16 C17 179.2(2)
C32 C15 C16 C29 -0.2(4)
C33 C22 C23 C12 179.6(2)
C34 C35 C36 C37 0.5(4)
C34 C35 C36 C46 179.9(2)
C34 C35 C49 C48 -180.0(3)
C35 C36 C37 C38 178.5(2)
C35 C36 C46 C45 -179.9(2)
C35 C36 C46 C47 0.0(3)
C36 C35 C49 C48 0.1(4)
C36 C37 C38 C39 1.2(3)
C36 C37 C38 C43 -178.5(2)
C36 C46 C47 C48 0.3(4)
C37 C36 C46 C45 -0.5(3)
C37 C36 C46 C47 179.4(2)
C37 C38 C39 C40 -179.9(2)
C37 C38 C39 C45 -0.1(3)
C37 C38 C43 O5 -6.0(4)
C37 C38 C43 C42 179.9(2)
C38 C39 C40 C41 0.6(4)
C38 C39 C45 C46 -1.4(3)
C39 C38 C43 O5 174.3(2)
C39 C38 C43 C42 0.2(4)
C39 C40 C41 C42 -0.9(4)
C39 C45 C46 C36 1.7(3)
C39 C45 C46 C47 -178.2(2)
C40 C39 C45 C46 178.5(2)
C40 C41 C42 C43 0.8(4)
C41 C42 C43 O5 -174.4(2)
C41 C42 C43 C38 -0.5(4)
C43 O5 S5 O6 -69.8(3)
C43 O5 S5 C1C 171.4(4)
C43 O5 S5 O8 61.4(4)
C43 C38 C39 C40 -0.2(3)
C43 C38 C39 C45 179.7(2)
C45 C39 C40 C41 -179.3(2)
C45 C46 C47 C48 -179.8(2)
C46 C36 C37 C38 -0.9(3)
C46 C47 C48 C49 -0.5(4)
C47 C48 C49 C35 0.2(4)
C49 C35 C36 C37 -179.6(2)
C49 C35 C36 C46 -0.2(3)
C50 C51 C52 C53 -0.4(4)
C51 C52 C53 C5 0.6(4)
C51 C52 C53 C54 -178.4(3)
C52 C53 C54 C55 178.7(2)
C53 C5 C6 C7 -178.9(2)
C53 C5 C6 C50 -0.2(4)
C53 C54 C55 C2 0.9(4)
C53 C54 C55 C56 -179.3(3)
C54 C55 C56 C57 -179.0(3)
C55 C2 C3 C5 -0.1(4)
C55 C56 C57 C58 0.4(5)
C56 C57 C58 C1 -1.4(5)
C58 C1 C2 C3 179.5(3)
C58 C1 C2 C55 -0.2(4)
O11 S1 O1 C1 147.4(3)
O11 S1 O1 S2 -171.8(3)
O11 S1 O7 S2 159.9(3)
O11 S1 C20 F13 175.6(3)
O11 S1 C20 F14 55.7(5)
O11 S1 C20 F11 -64.8(4)
Cl61 C4 C9 Cl00 -62.1(4)
Cl61 C4 C9 Cl8 62.0(4)
Cl61 C4 Cl62 C1G -125.7(6)
Cl62 C4 C9 Cl00 174.3(3)
Cl62 C4 C9 Cl8 -61.6(4)
S5 O5 C43 C38 111.0(2)
S5 O5 C43 C42 -74.5(3)
O9 S4 O5 C43 -139.2(3)
O9 S4 O5 S5 158.4(3)
O9 S4 O6 S5 -154.4(3)
O9 S4 C1B F16 -63.8(5)
O9 S4 C1B F6 58.9(4)
O9 S4 C1B F7 177.6(4)
C1B S4 O5 C43 110.3(3)
C1B S4 O5 S5 47.9(2)
C1B S4 O6 S5 -31.9(2)
O8 S5 C1C F9 -55.7(8)
O8 S5 C1C F10 60.2(10)
O8 S5 C1C F15 -176.9(8)
S2 O1 C1 C2 -100.2(2)
S2 O1 C1 C58 83.8(3)
O10 S2 C1D F5 -172.5(6)
O10 S2 C1D F12 65.0(6)
O10 S2 C1D F8 -52.5(8)
Cl1 C1E C1G Cl8 -59.3(9)
Cl1 C1E C1G Cl62 70.9(8)
Cl3 C1E C1G Cl8 65.0(8)
Cl3 C1E C1G Cl62 -164.8(6)
C1G Cl8 C9 C4 38.2(7)
C1G Cl8 C9 Cl00 160.8(9)
